data_1517091
loop_
_publ_author_name
'Coughlin, Jessica E.'
'Zhugayevych, Andriy'
'Bakus, Ronald C.'
'van der Poll, Thomas S.'
'Welch, Gregory C.'
'Teat, Simon J.'
'Bazan, Guillermo C.'
'Tretiak, Sergei'

_publ_section_title
;
 A Combined Experimental and Theoretical Study of Conformational
 Preferences of Molecular Semiconductors
;
_journal_issue 29
_journal_name_full 'The Journal of Physical Chemistry C'
_journal_page_first 15610
_journal_paper_doi 10.1021/jp506172a
_journal_volume 118
_journal_year 2014
_chemical_formula_sum 'C44 H46 N4 S6 Si'
_chemical_formula_weight 851.30
_chemical_name_systematic
; 
 ? 
;
_space_group_IT_number 14
_symmetry_cell_setting monoclinic
_symmetry_space_group_name_Hall '-P 2ybc'
_symmetry_space_group_name_H-M 'P 1 21/c 1'
_atom_sites_solution_hydrogens geom
_atom_sites_solution_primary direct
_atom_sites_solution_secondary difmap
_audit_creation_method SHELXL-97
_cell_angle_alpha 90.00
_cell_angle_beta 103.18(5)
_cell_angle_gamma 90.00
_cell_formula_units_Z 4
_cell_length_a 18.34(2)
_cell_length_b 7.326(9)
_cell_length_c 31.80(5)
_cell_measurement_temperature 100(2)
_cell_volume 4160(9)
_computing_structure_refinement 'SHELXL-97 (Sheldrick, 2008)'
_computing_structure_solution 'SHELXS-97 (Sheldrick, 2008)'
_diffrn_ambient_temperature 100(2)
_diffrn_measured_fraction_theta_full 0.956
_diffrn_measured_fraction_theta_max 0.956
_diffrn_measurement_device_type 'Bruker Kappa Apex'
_diffrn_measurement_method 'Omega scan'
_diffrn_radiation_monochromator graphite
_diffrn_radiation_source 'fine-focus sealed tube'
_diffrn_radiation_type MoK\a
_diffrn_radiation_wavelength 0.71073
_diffrn_reflns_av_R_equivalents 0.0750
_diffrn_reflns_av_sigmaI/netI 0.1092
_diffrn_reflns_limit_h_max 21
_diffrn_reflns_limit_h_min -22
_diffrn_reflns_limit_k_max 8
_diffrn_reflns_limit_k_min -8
_diffrn_reflns_limit_l_max 39
_diffrn_reflns_limit_l_min -16
_diffrn_reflns_number 20461
_diffrn_reflns_theta_full 26.31
_diffrn_reflns_theta_max 26.31
_diffrn_reflns_theta_min 1.32
_exptl_absorpt_coefficient_mu 0.396
_exptl_absorpt_correction_T_max 0.7454
_exptl_absorpt_correction_T_min 0.6393
_exptl_absorpt_correction_type multi-scan
_exptl_absorpt_process_details sadabs
_exptl_crystal_colour red
_exptl_crystal_density_diffrn 1.360
_exptl_crystal_density_method 'not measured'
_exptl_crystal_description needle
_exptl_crystal_F_000 1792
_exptl_crystal_size_max 0.03
_exptl_crystal_size_mid 0.01
_exptl_crystal_size_min 0.01
_refine_diff_density_max 1.267
_refine_diff_density_min -0.751
_refine_diff_density_rms 0.138
_refine_ls_extinction_method none
_refine_ls_goodness_of_fit_ref 1.501
_refine_ls_hydrogen_treatment constr
_refine_ls_matrix_type full
_refine_ls_number_parameters 466
_refine_ls_number_reflns 8069
_refine_ls_number_restraints 62
_refine_ls_restrained_S_all 1.620
_refine_ls_R_factor_all 0.1615
_refine_ls_R_factor_gt 0.0961
_refine_ls_shift/su_max 0.000
_refine_ls_shift/su_mean 0.000
_refine_ls_structure_factor_coef Fsqd
_refine_ls_weighting_details 'calc w=1/[\s^2^(Fo^2^)+(0.0800P)^2^+0.5531P] where P=(Fo^2^+2Fc^2^)/3'
_refine_ls_weighting_scheme calc
_refine_ls_wR_factor_gt 0.2222
_refine_ls_wR_factor_ref 0.2436
_reflns_number_gt 4802
_reflns_number_total 8069
_reflns_threshold_expression >2sigma(I)
_cod_data_source_file jp506172a_si_004.cif
_cod_data_source_block g05042012_0m
_cod_depositor_comments 'Adding full bibliography for 1517090--1517095.cif.'
_cod_original_cell_volume 4159(10)
_cod_original_sg_symbol_H-M P2(1)/c
_cod_database_code 1517091

loop_
_symmetry_equiv_pos_as_xyz
'x, y, z'
'-x, y+1/2, -z+1/2'
'-x, -y, -z'
'x, -y-1/2, z-1/2'

loop_
_atom_site_label
_atom_site_type_symbol
_atom_site_fract_x
_atom_site_fract_y
_atom_site_fract_z
_atom_site_U_iso_or_equiv
_atom_site_adp_type
_atom_site_occupancy
_atom_site_symmetry_multiplicity
_atom_site_calc_flag
_atom_site_refinement_flags
C1 C 0.4324(3) 0.2910(9) 0.54117(18) 0.0181(14) Uani 1 1 d .
C2 C 0.4822(3) 0.2587(8) 0.51501(18) 0.0174(14) Uani 1 1 d .
C3 C 0.5560(3) 0.1970(9) 0.53608(17) 0.0172(14) Uani 1 1 d .
C4 C 0.5696(3) 0.1728(9) 0.58002(17) 0.0189(14) Uani 1 1 d .
C5 C 0.3623(3) 0.3464(9) 0.51640(18) 0.0208(15) Uani 1 1 d .
H5 H 0.3210 0.3736 0.5287 0.025 Uiso 1 1 calc R
C6 C 0.3589(3) 0.3576(9) 0.47302(18) 0.0191(14) Uani 1 1 d .
C7 C 0.2956(3) 0.4099(8) 0.43756(18) 0.0176(14) Uani 1 1 d .
C8 C 0.2258(3) 0.4718(9) 0.44408(18) 0.0215(15) Uani 1 1 d .
C9 C 0.1656(4) 0.5241(9) 0.40780(19) 0.0233(16) Uani 1 1 d .
C10 C 0.1737(4) 0.5124(9) 0.36450(19) 0.0224(15) Uani 1 1 d .
C11 C 0.2417(4) 0.4494(9) 0.35985(19) 0.0263(17) Uani 1 1 d .
H11 H 0.2498 0.4402 0.3315 0.032 Uiso 1 1 calc R
C12 C 0.3007(4) 0.3970(9) 0.39489(19) 0.0255(16) Uani 1 1 d .
H12 H 0.3457 0.3511 0.3888 0.031 Uiso 1 1 calc R
C13 C 0.1142(4) 0.5687(10) 0.3277(2) 0.0297(17) Uani 1 1 d .
C14 C 0.0423(3) 0.6313(10) 0.3271(2) 0.0273(16) Uani 1 1 d .
H14 H 0.0222 0.6424 0.3520 0.033 Uiso 1 1 calc R
C15 C 0.0030(5) 0.6764(12) 0.2847(3) 0.046(2) Uani 1 1 d .
H15 H -0.0466 0.7234 0.2782 0.056 Uiso 1 1 calc R
C16 C 0.0416(5) 0.6474(12) 0.2550(2) 0.048(2) Uani 1 1 d .
H16 H 0.0229 0.6707 0.2251 0.058 Uiso 1 1 calc R
C17 C 0.6448(3) 0.1115(9) 0.59672(18) 0.0203(15) Uani 1 1 d .
H17 H 0.6646 0.0871 0.6265 0.024 Uiso 1 1 calc R
C18 C 0.6856(3) 0.0913(8) 0.56597(17) 0.0176(14) Uani 1 1 d .
C19 C 0.7622(3) 0.0327(9) 0.57084(18) 0.0193(14) Uani 1 1 d .
C20 C 0.8103(3) -0.0042(9) 0.61279(19) 0.0221(15) Uani 1 1 d .
C21 C 0.8844(3) -0.0701(9) 0.61692(19) 0.0226(15) Uani 1 1 d .
C22 C 0.9156(3) -0.1026(9) 0.5802(2) 0.0229(15) Uani 1 1 d .
C23 C 0.8684(3) -0.0644(10) 0.54137(19) 0.0247(16) Uani 1 1 d .
H23 H 0.8866 -0.0815 0.5160 0.030 Uiso 1 1 calc R
C24 C 0.7954(3) -0.0018(9) 0.53667(19) 0.0225(15) Uani 1 1 d .
H24 H 0.7665 0.0186 0.5082 0.027 Uiso 1 1 calc R
C25 C 0.9923(4) -0.1644(10) 0.5846(2) 0.0319(17) Uani 1 1 d .
C27 C 1.1175(5) -0.2746(13) 0.6109(2) 0.050(2) Uani 1 1 d .
C28 C 1.1112(5) -0.2490(15) 0.5690(3) 0.060(3) Uani 1 1 d .
C29 C 0.4953(3) 0.4197(9) 0.63741(17) 0.0288(17) Uani 1 1 d D
C37 C 0.4432(3) 0.0113(10) 0.6151(2) 0.0286(17) Uani 1 1 d D
C26A C 1.0496(2) -0.2222(8) 0.63150(13) 0.0694(9) Uani 0.562(5) 1 d P
C26B C 1.03039(18) -0.1763(7) 0.54153(11) 0.0694(9) Uani 0.438(5) 1 d P
C30A C 0.5738(5) 0.4110(11) 0.6671(2) 0.040(3) Uiso 0.653(5) 1 d PD
C31A C 0.5927(6) 0.5916(13) 0.6934(3) 0.060(4) Uiso 0.653(5) 1 d PD
C32A C 0.5436(9) 0.613(2) 0.7266(4) 0.074(4) Uiso 0.653(5) 1 d PD
C33A C 0.5896(5) 0.2460(13) 0.6966(3) 0.037(2) Uiso 0.653(5) 1 d PD
C34A C 0.6690(6) 0.2384(15) 0.7258(3) 0.046(3) Uiso 0.653(5) 1 d PD
C35A C 0.6909(7) 0.0453(16) 0.7422(4) 0.062(4) Uiso 0.653(5) 1 d PD
C36A C 0.7626(7) 0.034(2) 0.7770(4) 0.061(4) Uiso 0.653(5) 1 d PD
C38A C 0.3739(4) 0.0239(13) 0.6299(4) 0.064(4) Uiso 0.653(5) 1 d PD
C39A C 0.3107(5) 0.131(2) 0.6034(4) 0.078(4) Uiso 0.653(5) 1 d PD
C40A C 0.2424(5) 0.164(2) 0.6244(3) 0.058(3) Uiso 0.653(5) 1 d PD
C41A C 0.1790(6) 0.244(2) 0.5866(4) 0.068(4) Uiso 0.653(5) 1 d PD
C42A C 0.1059(6) 0.262(3) 0.6034(5) 0.086(5) Uiso 0.653(5) 1 d PD
C43A C 0.3430(8) -0.1725(16) 0.6393(5) 0.095(6) Uiso 0.653(5) 1 d PD
C44A C 0.3259(9) -0.2897(18) 0.5980(4) 0.072(5) Uiso 0.653(5) 1 d PD
C30B C 0.5253(7) 0.3525(18) 0.6824(3) 0.040(3) Uiso 0.347(5) 1 d PD
C31B C 0.5279(11) 0.511(2) 0.7158(4) 0.060(4) Uiso 0.347(5) 1 d PD
C32B C 0.5803(16) 0.665(3) 0.7065(9) 0.074(4) Uiso 0.347(5) 1 d PD
C33B C 0.6040(9) 0.269(3) 0.6889(4) 0.037(2) Uiso 0.347(5) 1 d PD
C34B C 0.6382(9) 0.220(3) 0.7366(4) 0.046(3) Uiso 0.347(5) 1 d PD
C35B C 0.7123(11) 0.112(4) 0.7375(6) 0.062(4) Uiso 0.347(5) 1 d PD
C36B C 0.7658(11) 0.126(4) 0.7819(7) 0.061(4) Uiso 0.347(5) 1 d PD
C38B C 0.3606(5) 0.0095(17) 0.5990(6) 0.064(4) Uiso 0.347(5) 1 d PD
C39B C 0.3165(7) 0.157(3) 0.6184(8) 0.078(4) Uiso 0.347(5) 1 d PD
C40B C 0.2359(8) 0.161(3) 0.5874(6) 0.058(3) Uiso 0.347(5) 1 d PD
C41B C 0.1816(9) 0.268(4) 0.6078(7) 0.068(4) Uiso 0.347(5) 1 d PD
C42B C 0.1020(9) 0.265(5) 0.5770(9) 0.086(5) Uiso 0.347(5) 1 d PD
C43B C 0.3259(10) -0.181(2) 0.6078(7) 0.074(9) Uiso 0.347(5) 1 d PD
C44B C 0.351(2) -0.225(4) 0.6559(8) 0.102(13) Uiso 0.347(5) 1 d PD
N1 N 0.2067(3) 0.4921(8) 0.48207(16) 0.0252(13) Uani 1 1 d .
N2 N 0.1032(3) 0.5768(8) 0.42007(17) 0.0318(15) Uani 1 1 d .
N3 N 0.7909(3) 0.0158(8) 0.65061(16) 0.0264(14) Uani 1 1 d .
N4 N 0.9205(3) -0.0995(8) 0.65836(16) 0.0273(14) Uani 1 1 d .
S1 S 0.44346(8) 0.2982(2) 0.46164(4) 0.0194(4) Uani 1 1 d .
S2 S 0.12156(10) 0.5630(3) 0.47159(5) 0.0339(5) Uani 1 1 d .
S3 S 0.12902(12) 0.5631(3) 0.27640(6) 0.0456(6) Uani 1 1 d .
S4 S 0.63205(8) 0.1488(2) 0.51496(4) 0.0187(4) Uani 1 1 d .
S5 S 0.86280(10) -0.0449(3) 0.68731(5) 0.0304(5) Uani 1 1 d .
S6A S 1.03039(18) -0.1763(7) 0.54153(11) 0.0694(9) Uani 0.562(5) 1 d P
S6B S 1.0496(2) -0.2222(8) 0.63150(13) 0.0694(9) Uani 0.438(5) 1 d P
Si1 Si 0.48189(9) 0.2253(3) 0.59808(5) 0.0203(5) Uani 1 1 d D

loop_
_atom_site_aniso_label
_atom_site_aniso_U_11
_atom_site_aniso_U_22
_atom_site_aniso_U_33
_atom_site_aniso_U_23
_atom_site_aniso_U_13
_atom_site_aniso_U_12
C1 0.021(3) 0.008(4) 0.023(3) -0.001(2) 0.001(2) -0.001(3)
C2 0.017(3) 0.008(4) 0.024(3) 0.001(2) -0.002(2) -0.001(3)
C3 0.013(3) 0.013(4) 0.023(3) -0.005(3) -0.002(2) -0.003(3)
C4 0.020(3) 0.012(4) 0.023(3) -0.002(3) 0.000(2) -0.001(3)
C5 0.016(3) 0.021(4) 0.024(3) 0.001(3) -0.001(2) 0.002(3)
C6 0.013(3) 0.015(4) 0.028(3) -0.004(3) 0.001(2) 0.002(3)
C7 0.015(3) 0.011(4) 0.024(3) 0.003(2) -0.003(2) -0.002(3)
C8 0.019(3) 0.016(4) 0.025(3) 0.002(3) -0.005(3) -0.007(3)
C9 0.020(4) 0.015(4) 0.031(3) 0.002(3) -0.005(3) -0.001(3)
C10 0.020(4) 0.014(4) 0.028(3) 0.002(3) -0.005(3) -0.003(3)
C11 0.031(4) 0.026(5) 0.018(3) 0.005(3) -0.002(3) -0.009(3)
C12 0.021(4) 0.020(4) 0.033(3) -0.002(3) 0.000(3) 0.002(3)
C13 0.030(4) 0.020(4) 0.030(3) 0.004(3) -0.010(3) -0.007(3)
C14 0.017(4) 0.029(5) 0.029(3) 0.007(3) -0.008(3) -0.003(3)
C15 0.031(5) 0.038(6) 0.058(5) 0.006(4) -0.014(4) 0.000(4)
C16 0.052(6) 0.042(6) 0.034(4) 0.008(4) -0.024(4) -0.013(4)
C17 0.015(3) 0.022(4) 0.022(3) -0.005(3) -0.002(2) 0.000(3)
C18 0.016(3) 0.011(4) 0.022(3) -0.002(2) -0.004(2) -0.002(3)
C19 0.018(3) 0.011(4) 0.027(3) 0.003(3) 0.001(3) -0.004(3)
C20 0.019(4) 0.020(4) 0.025(3) 0.002(3) 0.000(3) -0.004(3)
C21 0.019(3) 0.013(4) 0.030(3) -0.001(3) -0.005(3) -0.001(3)
C22 0.019(3) 0.014(4) 0.035(4) -0.003(3) 0.006(3) -0.002(3)
C23 0.018(3) 0.027(5) 0.028(3) -0.002(3) 0.004(3) -0.005(3)
C24 0.020(4) 0.023(4) 0.023(3) 0.004(3) 0.002(3) -0.004(3)
C25 0.022(4) 0.032(5) 0.038(4) 0.000(3) 0.000(3) -0.001(3)
C27 0.040(5) 0.066(7) 0.046(5) -0.002(4) 0.011(4) 0.019(5)
C28 0.030(5) 0.096(8) 0.051(5) -0.016(5) 0.000(4) 0.012(5)
C29 0.022(4) 0.034(5) 0.028(3) -0.009(3) 0.000(3) -0.003(3)
C37 0.019(4) 0.030(5) 0.034(4) 0.004(3) 0.002(3) -0.005(3)
C26A 0.0258(13) 0.112(3) 0.0713(17) 0.0158(17) 0.0137(12) 0.0192(15)
C26B 0.0258(13) 0.112(3) 0.0713(17) 0.0158(17) 0.0137(12) 0.0192(15)
N1 0.018(3) 0.024(4) 0.031(3) -0.004(2) -0.001(2) 0.001(3)
N2 0.026(3) 0.029(4) 0.038(3) 0.000(3) 0.001(2) 0.003(3)
N3 0.021(3) 0.028(4) 0.027(3) -0.003(2) -0.001(2) 0.004(3)
N4 0.022(3) 0.031(4) 0.026(3) -0.002(2) 0.000(2) 0.000(3)
S1 0.0176(8) 0.0179(10) 0.0202(7) 0.0017(6) -0.0007(6) 0.0005(7)
S2 0.0226(10) 0.0379(13) 0.0390(10) -0.0039(8) 0.0025(7) 0.0079(9)
S3 0.0431(12) 0.0536(16) 0.0310(9) 0.0054(9) -0.0106(8) -0.0090(11)
S4 0.0152(8) 0.0176(10) 0.0212(7) 0.0009(6) -0.0001(6) 0.0004(7)
S5 0.0241(9) 0.0380(13) 0.0246(8) -0.0026(8) -0.0040(7) 0.0061(9)
S6A 0.0258(13) 0.112(3) 0.0713(17) 0.0158(17) 0.0137(12) 0.0192(15)
S6B 0.0258(13) 0.112(3) 0.0713(17) 0.0158(17) 0.0137(12) 0.0192(15)
Si1 0.0156(9) 0.0227(12) 0.0201(8) -0.0006(7) -0.0010(6) 0.0012(8)

loop_
_atom_type_symbol
_atom_type_description
_atom_type_scat_dispersion_real
_atom_type_scat_dispersion_imag
_atom_type_scat_source
C C 0.0033 0.0016 'International Tables Vol C Tables 4.2.6.8 and 6.1.1.4'
H H 0.0000 0.0000 'International Tables Vol C Tables 4.2.6.8 and 6.1.1.4'
N N 0.0061 0.0033 'International Tables Vol C Tables 4.2.6.8 and 6.1.1.4'
Si Si 0.0817 0.0704 'International Tables Vol C Tables 4.2.6.8 and 6.1.1.4'
S S 0.1246 0.1234 'International Tables Vol C Tables 4.2.6.8 and 6.1.1.4'

loop_
_geom_angle_atom_site_label_1
_geom_angle_atom_site_label_2
_geom_angle_atom_site_label_3
_geom_angle
C2 C1 C5 110.8(5)
C2 C1 Si1 107.0(4)
C5 C1 Si1 141.9(5)
C1 C2 C3 116.8(5)
C1 C2 S1 112.7(4)
C3 C2 S1 130.5(5)
C4 C3 C2 116.6(5)
C4 C3 S4 113.3(4)
C2 C3 S4 130.1(5)
C3 C4 C17 110.7(5)
C3 C4 Si1 108.4(4)
C17 C4 Si1 140.8(4)
C6 C5 C1 114.1(6)
C6 C5 H5 123.0
C1 C5 H5 123.0
C5 C6 C7 129.4(6)
C5 C6 S1 111.0(4)
C7 C6 S1 119.6(5)
C12 C7 C8 115.5(5)
C12 C7 C6 121.0(6)
C8 C7 C6 123.5(5)
N1 C8 C7 126.7(5)
N1 C8 C9 112.2(6)
C7 C8 C9 121.0(6)
N2 C9 C10 125.5(5)
N2 C9 C8 112.8(6)
C10 C9 C8 121.7(6)
C11 C10 C9 115.1(5)
C11 C10 C13 122.7(6)
C9 C10 C13 122.2(6)
C10 C11 C12 123.9(6)
C10 C11 H11 118.1
C12 C11 H11 118.1
C7 C12 C11 122.8(6)
C7 C12 H12 118.6
C11 C12 H12 118.6
C14 C13 C10 129.4(6)
C14 C13 S3 110.5(5)
C10 C13 S3 120.1(6)
C13 C14 C15 111.4(7)
C13 C14 H14 124.3
C15 C14 H14 124.3
C16 C15 C14 113.9(7)
C16 C15 H15 123.1
C14 C15 H15 123.1
C15 C16 S3 112.3(6)
C15 C16 H16 123.8
S3 C16 H16 123.8
C18 C17 C4 114.0(5)
C18 C17 H17 123.0
C4 C17 H17 123.0
C17 C18 C19 129.3(5)
C17 C18 S4 110.8(5)
C19 C18 S4 120.0(4)
C24 C19 C18 124.2(5)
C24 C19 C20 113.9(6)
C18 C19 C20 121.9(5)
N3 C20 C21 113.6(5)
N3 C20 C19 125.2(6)
C21 C20 C19 121.2(6)
N4 C21 C20 112.9(6)
N4 C21 C22 124.9(6)
C20 C21 C22 122.1(5)
C23 C22 C21 114.5(6)
C23 C22 C25 123.5(6)
C21 C22 C25 121.9(6)
C22 C23 C24 124.1(6)
C22 C23 H23 117.9
C24 C23 H23 117.9
C19 C24 C23 124.1(6)
C19 C24 H24 117.9
C23 C24 H24 117.9
C22 C25 C26A 124.3(5)
C22 C25 C26B 120.7(5)
C26A C25 C26B 115.0(5)
C28 C27 C26A 119.1(7)
C27 C28 C26B 116.4(7)
C30B C29 C30A 46.2(7)
C30B C29 Si1 110.6(6)
C30A C29 Si1 109.9(5)
C38A C37 C38B 38.2(8)
C38A C37 Si1 117.5(5)
C38B C37 Si1 109.6(6)
C27 C26A C25 94.9(4)
C28 C26B C25 94.4(4)
C33A C30A C29 115.7(7)
C33A C30A C31A 110.8(6)
C29 C30A C31A 111.0(6)
C32A C31A C30A 111.0(7)
C30A C33A C34A 115.0(7)
C35A C34A C33A 112.2(8)
C36A C35A C34A 114.6(9)
C37 C38A C39A 118.4(7)
C37 C38A C43A 112.1(7)
C39A C38A C43A 108.5(7)
C38A C39A C40A 115.7(8)
C39A C40A C41A 104.7(7)
C42A C41A C40A 108.1(8)
C44A C43A C38A 110.7(8)
C29 C30B C33B 112.8(8)
C29 C30B C31B 110.6(8)
C33B C30B C31B 108.7(8)
C32B C31B C30B 109.4(9)
C30B C33B C34B 112.5(9)
C33B C34B C35B 107.1(9)
C36B C35B C34B 110.8(10)
C37 C38B C39B 115.9(9)
C37 C38B C43B 111.4(9)
C39B C38B C43B 105.9(8)
C38B C39B C40B 105.2(9)
C41B C40B C39B 110.7(9)
C40B C41B C42B 109.6(10)
C44B C43B C38B 108.9(9)
C8 N1 S2 106.9(4)
C9 N2 S2 106.5(4)
C20 N3 S5 106.2(5)
C21 N4 S5 106.3(5)
C2 S1 C6 91.4(3)
N2 S2 N1 101.6(3)
C16 S3 C13 91.9(4)
C3 S4 C18 91.2(3)
N4 S5 N3 101.0(3)
C37 Si1 C4 109.3(3)
C37 Si1 C29 116.6(3)
C4 Si1 C29 111.8(3)
C37 Si1 C1 111.3(3)
C4 Si1 C1 91.0(3)
C29 Si1 C1 114.0(3)

loop_
_geom_bond_atom_site_label_1
_geom_bond_atom_site_label_2
_geom_bond_distance
C1 C2 1.388(9)
C1 C5 1.405(8)
C1 Si1 1.892(6)
C2 C3 1.439(8)
C2 S1 1.708(6)
C3 C4 1.374(8)
C3 S4 1.718(7)
C4 C17 1.432(9)
C4 Si1 1.867(7)
C5 C6 1.369(8)
C5 H5 0.9500
C6 C7 1.472(8)
C6 S1 1.727(7)
C7 C12 1.384(9)
C7 C8 1.417(9)
C8 N1 1.341(8)
C8 C9 1.454(8)
C9 N2 1.348(9)
C9 C10 1.420(9)
C10 C11 1.369(10)
C10 C13 1.465(8)
C11 C12 1.418(9)
C11 H11 0.9500
C12 H12 0.9500
C13 C14 1.392(10)
C13 S3 1.715(8)
C14 C15 1.415(9)
C14 H14 0.9500
C15 C16 1.322(12)
C15 H15 0.9500
C16 S3 1.708(9)
C16 H16 0.9500
C17 C18 1.368(9)
C17 H17 0.9500
C18 C19 1.442(9)
C18 S4 1.745(6)
C19 C24 1.384(9)
C19 C20 1.447(8)
C20 N3 1.338(8)
C20 C21 1.420(9)
C21 N4 1.350(8)
C21 C22 1.433(9)
C22 C23 1.364(9)
C22 C25 1.455(9)
C23 C24 1.391(9)
C23 H23 0.9500
C24 H24 0.9500
C25 C26A 1.670(8)
C25 C26B 1.676(8)
C27 C28 1.325(11)
C27 C26A 1.580(9)
C28 C26B 1.628(9)
C29 C30B 1.495(9)
C29 C30A 1.531(8)
C29 Si1 1.874(7)
C37 C38A 1.454(8)
C37 C38B 1.484(9)
C37 Si1 1.853(7)
C30A C33A 1.518(8)
C30A C31A 1.563(7)
C31A C32A 1.543(10)
C33A C34A 1.539(9)
C34A C35A 1.529(9)
C35A C36A 1.516(9)
C38A C39A 1.492(9)
C38A C43A 1.599(9)
C39A C40A 1.565(9)
C40A C41A 1.582(9)
C41A C42A 1.558(10)
C43A C44A 1.541(10)
C30B C33B 1.536(10)
C30B C31B 1.566(7)
C31B C32B 1.552(11)
C33B C34B 1.548(10)
C34B C35B 1.564(10)
C35B C36B 1.526(11)
C38B C39B 1.559(10)
C38B C43B 1.585(10)
C39B C40B 1.579(11)
C40B C41B 1.523(10)
C41B C42B 1.562(11)
C43B C44B 1.528(11)
N1 S2 1.606(6)
N2 S2 1.599(6)
N3 S5 1.612(5)
N4 S5 1.603(6)

loop_
_geom_torsion_atom_site_label_1
_geom_torsion_atom_site_label_2
_geom_torsion_atom_site_label_3
_geom_torsion_atom_site_label_4
_geom_torsion
C5 C1 C2 C3 -178.7(6)
Si1 C1 C2 C3 -3.2(7)
C5 C1 C2 S1 0.7(7)
Si1 C1 C2 S1 176.1(3)
C1 C2 C3 C4 1.1(9)
S1 C2 C3 C4 -178.0(5)
C1 C2 C3 S4 -178.3(5)
S1 C2 C3 S4 2.5(10)
C2 C3 C4 C17 -180.0(6)
S4 C3 C4 C17 -0.4(7)
C2 C3 C4 Si1 1.6(7)
S4 C3 C4 Si1 -178.9(3)
C2 C1 C5 C6 -0.6(8)
Si1 C1 C5 C6 -173.6(6)
C1 C5 C6 C7 179.9(6)
C1 C5 C6 S1 0.2(8)
C5 C6 C7 C12 -173.9(7)
S1 C6 C7 C12 5.7(9)
C5 C6 C7 C8 4.6(11)
S1 C6 C7 C8 -175.8(5)
C12 C7 C8 N1 178.6(7)
C6 C7 C8 N1 0.0(11)
C12 C7 C8 C9 -2.3(9)
C6 C7 C8 C9 179.1(6)
N1 C8 C9 N2 -1.7(9)
C7 C8 C9 N2 179.1(6)
N1 C8 C9 C10 -179.6(6)
C7 C8 C9 C10 1.1(10)
N2 C9 C10 C11 -177.8(7)
C8 C9 C10 C11 -0.2(10)
N2 C9 C10 C13 3.8(11)
C8 C9 C10 C13 -178.5(6)
C9 C10 C11 C12 0.5(10)
C13 C10 C11 C12 178.9(6)
C8 C7 C12 C11 2.7(10)
C6 C7 C12 C11 -178.7(6)
C10 C11 C12 C7 -1.9(11)
C11 C10 C13 C14 178.5(7)
C9 C10 C13 C14 -3.3(11)
C11 C10 C13 S3 -1.8(9)
C9 C10 C13 S3 176.4(5)
C10 C13 C14 C15 178.3(7)
S3 C13 C14 C15 -1.5(8)
C13 C14 C15 C16 1.0(10)
C14 C15 C16 S3 -0.1(10)
C3 C4 C17 C18 0.1(8)
Si1 C4 C17 C18 177.7(6)
C4 C17 C18 C19 -179.9(6)
C4 C17 C18 S4 0.2(7)
C17 C18 C19 C24 172.7(7)
S4 C18 C19 C24 -7.5(9)
C17 C18 C19 C20 -4.2(11)
S4 C18 C19 C20 175.6(5)
C24 C19 C20 N3 -179.0(7)
C18 C19 C20 N3 -1.8(10)
C24 C19 C20 C21 -0.1(9)
C18 C19 C20 C21 177.0(6)
N3 C20 C21 N4 0.1(9)
C19 C20 C21 N4 -178.9(6)
N3 C20 C21 C22 179.3(6)
C19 C20 C21 C22 0.3(10)
N4 C21 C22 C23 179.4(6)
C20 C21 C22 C23 0.3(10)
N4 C21 C22 C25 -2.9(11)
C20 C21 C22 C25 178.0(6)
C21 C22 C23 C24 -1.1(10)
C25 C22 C23 C24 -178.7(7)
C18 C19 C24 C23 -177.7(6)
C20 C19 C24 C23 -0.6(10)
C22 C23 C24 C19 1.3(11)
C23 C22 C25 C26A -176.7(6)
C21 C22 C25 C26A 5.9(11)
C23 C22 C25 C26B 5.1(10)
C21 C22 C25 C26B -172.3(6)
C26A C27 C28 C26B -3.7(13)
C28 C27 C26A C25 3.9(10)
C22 C25 C26A C27 178.9(7)
C26B C25 C26A C27 -2.8(7)
C27 C28 C26B C25 1.3(10)
C22 C25 C26B C28 179.6(7)
C26A C25 C26B C28 1.2(7)
C30B C29 C30A C33A 35.2(9)
Si1 C29 C30A C33A -64.6(8)
C30B C29 C30A C31A -92.1(9)
Si1 C29 C30A C31A 168.0(6)
C33A C30A C31A C32A -61.9(12)
C29 C30A C31A C32A 68.1(11)
C29 C30A C33A C34A 179.3(9)
C31A C30A C33A C34A -53.3(12)
C30A C33A C34A C35A -159.6(10)
C33A C34A C35A C36A -170.0(11)
C38B C37 C38A C39A -40.0(12)
Si1 C37 C38A C39A 47.1(12)
C38B C37 C38A C43A 87.6(12)
Si1 C37 C38A C43A 174.7(7)
C37 C38A C39A C40A -171.2(11)
C43A C38A C39A C40A 59.6(15)
C38A C39A C40A C41A -169.2(12)
C39A C40A C41A C42A 174.1(14)
C37 C38A C43A C44A -61.1(13)
C39A C38A C43A C44A 71.6(14)
C30A C29 C30B C33B -33.9(11)
Si1 C29 C30B C33B 64.4(13)
C30A C29 C30B C31B 88.2(11)
Si1 C29 C30B C31B -173.5(9)
C29 C30B C31B C32B -60.9(18)
C33B C30B C31B C32B 63.6(19)
C29 C30B C33B C34B 173.7(16)
C31B C30B C33B C34B 51(2)
C30B C33B C34B C35B 172.1(19)
C33B C34B C35B C36B 156(2)
C38A C37 C38B C39B 44.2(15)
Si1 C37 C38B C39B -65.7(15)
C38A C37 C38B C43B -77.0(13)
Si1 C37 C38B C43B 173.1(10)
C37 C38B C39B C40B 164.8(17)
C43B C38B C39B C40B -71(2)
C38B C39B C40B C41B 167(2)
C39B C40B C41B C42B -179(3)
C37 C38B C43B C44B 55(2)
C39B C38B C43B C44B -72(2)
C7 C8 N1 S2 -179.3(6)
C9 C8 N1 S2 1.6(7)
C10 C9 N2 S2 178.8(6)
C8 C9 N2 S2 0.9(7)
C21 C20 N3 S5 0.3(7)
C19 C20 N3 S5 179.2(6)
C20 C21 N4 S5 -0.3(7)
C22 C21 N4 S5 -179.5(6)
C1 C2 S1 C6 -0.5(5)
C3 C2 S1 C6 178.8(6)
C5 C6 S1 C2 0.1(5)
C7 C6 S1 C2 -179.6(5)
C9 N2 S2 N1 0.0(6)
C8 N1 S2 N2 -1.0(5)
C15 C16 S3 C13 -0.6(7)
C14 C13 S3 C16 1.2(6)
C10 C13 S3 C16 -178.6(6)
C4 C3 S4 C18 0.5(5)
C2 C3 S4 C18 180.0(6)
C17 C18 S4 C3 -0.4(5)
C19 C18 S4 C3 179.7(5)
C21 N4 S5 N3 0.4(5)
C20 N3 S5 N4 -0.4(5)
C38A C37 Si1 C4 -179.2(6)
C38B C37 Si1 C4 -138.3(8)
C38A C37 Si1 C29 52.8(7)
C38B C37 Si1 C29 93.8(8)
C38A C37 Si1 C1 -80.3(7)
C38B C37 Si1 C1 -39.3(8)
C3 C4 Si1 C37 110.2(5)
C17 C4 Si1 C37 -67.4(8)
C3 C4 Si1 C29 -119.2(5)
C17 C4 Si1 C29 63.2(8)
C3 C4 Si1 C1 -2.8(5)
C17 C4 Si1 C1 179.6(8)
C30B C29 Si1 C37 40.6(7)
C30A C29 Si1 C37 90.1(6)
C30B C29 Si1 C4 -86.1(7)
C30A C29 Si1 C4 -36.7(6)
C30B C29 Si1 C1 172.5(7)
C30A C29 Si1 C1 -138.0(5)
C2 C1 Si1 C37 -107.8(5)
C5 C1 Si1 C37 65.3(9)
C2 C1 Si1 C4 3.3(5)
C5 C1 Si1 C4 176.5(8)
C2 C1 Si1 C29 117.7(5)
C5 C1 Si1 C29 -69.1(9)
